data_4506900
loop_
_publ_author_name
'Costantino, Ferdinando'
'Sassi, Paola'
'Geppi, Marco'
'Taddei, Marco'

_publ_section_title
;
 Multitechnique Experimental Insight on an Unusual Crystal-to-Crystal High
 Temperature Solid State Reaction in Zirconium
 Carboxypyridinephosphonates: From One-Dimensional Chains to
 Two-Dimensional Hybrid Layers Through HF Elimination
;
_journal_issue 11
_journal_name_full 'Crystal Growth &amp; Design'
_journal_page_first 5462
_journal_paper_doi 10.1021/cg301042y
_journal_volume 12
_journal_year 2012
_chemical_formula_moiety ZrF2(PO3CH2CH2NC5H4CO2)
_chemical_formula_sum 'C8 H9 F2 N O5 P Zr'
_chemical_formula_weight 358.28
_space_group_IT_number 14
_symmetry_cell_setting monoclinic
_symmetry_space_group_name_Hall '-P 2yab'
_symmetry_space_group_name_H-M 'P 1 21/a 1'
_audit_creation_method 'from EXP file using GSAS2CIF'
_cell_angle_alpha 90.0
_cell_angle_beta 97.727(6)
_cell_angle_gamma 90.0
_cell_formula_units_Z 8
_cell_length_a 17.6407(8)
_cell_length_b 13.0625(6)
_cell_length_c 9.9599(5)
_cell_measurement_temperature 298
_cell_volume 2274.24(19)
_computing_structure_refinement GSAS
_computing_structure_solution FOX
_diffrn_ambient_temperature 298
_diffrn_radiation_polarisn_ratio 0.85
_diffrn_radiation_probe x-ray
_exptl_absorpt_correction_T_max 1.00000
_exptl_absorpt_correction_T_min 1.00000
_exptl_absorpt_process_details
;   GSAS Absorption/surface roughness correction: function number 0
 No correction is applied.
;
_pd_calc_method 'Rietveld Refinement'
_pd_phase_name 'from C:/dati/zr_nico/zrnicon.cif'
_pd_proc_ls_background_function
;   GSAS Background function number 1 with 14 terms.
 Shifted Chebyshev function of 1st kind
      1:    3188.38     2:   -2020.47     3:    913.692     4:   -224.042    
      5:    126.159     6:   -125.332     7:    139.021     8:   -143.169    
      9:    196.726    10:   -161.805    11:    79.5756    12:    6.58044    
     13:   -31.3017    14:    35.4065    
;
_pd_proc_ls_peak_cutoff 0.01000
_pd_proc_ls_profile_function
;
 CW Profile function number 3 with  19 terms
 Pseudovoigt profile coefficients as parameterized in
 P. Thompson, D.E. Cox & J.B. Hastings (1987). J. Appl. Cryst.,20,79-83.
 Asymmetry correction of L.W. Finger, D.E. Cox & A. P. Jephcoat (1994).
 J. Appl. Cryst.,27,892-900.
 Peak tails are ignored  where the intensity is below 0.0100 times the peak
   Aniso. broadening axis   0.0   0.0   1.0
;
_pd_proc_ls_prof_R_factor 0.0455
_pd_proc_ls_prof_wR_expected 0.0160
_pd_proc_ls_prof_wR_factor 0.0627
_refine_ls_goodness_of_fit_all 8.85
_refine_ls_matrix_type full
_refine_ls_number_parameters 132
_refine_ls_number_restraints 132
_refine_ls_R_Fsqd_factor 0.10925
_refine_ls_shift/su_max 0.15
_refine_ls_shift/su_mean 0.02
_cod_data_source_file cg301042y_si_002.cif
_cod_data_source_block compound_2
_cod_depositor_comments
;
The following automatic conversions were performed:

'_geom_bond_publ_flag' value 'N' changed to 'n' according to
/home/saulius/struct/CIF-dictionaries/cif_core.dic dictionary named
'cif_core.dic' version 2.4.2 from 2011-04-26 (84
times).

'_geom_angle_publ_flag' value 'N' changed to 'n' according
to /home/saulius/struct/CIF-dictionaries/cif_core.dic dictionary
named 'cif_core.dic' version 2.4.2 from 2011-04-26 (80 times).

Automatic conversion script
Id: cif_fix_values 1891 2012-01-12 08:04:46Z andrius 
;
_cod_original_cell_volume 2274.23(17)
_cod_database_code 4506900
_gsas_exptl_extinct_corr_t_min 1.00000
_gsas_exptl_extinct_corr_t_max 1.00000

loop_
_symmetry_equiv_pos_site_id
_symmetry_equiv_pos_as_xyz
1 +x,+y,+z
2 -x+1/2,+y+1/2,-z
-1 -x,-y,-z
-2 +x+1/2,-y+1/2,+z

loop_
_atom_site_type_symbol
_atom_site_label
_atom_site_fract_x
_atom_site_fract_y
_atom_site_fract_z
_atom_site_occupancy
_atom_site_thermal_displace_type
_atom_site_U_iso_or_equiv
_atom_site_symmetry_multiplicity
Zr Zr1 0.1217(8) 1.1237(12) 0.4522(14) 1.0 Uiso 0.019(7) 4
F F1 0.2288(12) 1.1284(34) 0.460(5) 1.0 Uiso 0.025 4
F F2 0.1374(27) 1.1551(34) 0.6462(25) 1.0 Uiso 0.025 4
P P1 0.0822(15) 0.8903(23) 0.5878(25) 1.0 Uiso 0.025 4
O O1 0.1125(33) 0.906(4) 0.7407(24) 1.0 Uiso 0.025 4
O O2 0.1201(25) 0.9761(19) 0.488(4) 1.0 Uiso 0.025 4
O O3 -0.0083(11) 0.871(4) 0.555(5) 1.0 Uiso 0.025 4
C C1 0.1186(26) 0.7746(26) 0.523(5) 1.0 Uiso 0.025 4
C C2 0.0593(33) 0.688(4) 0.487(8) 1.0 Uiso 0.025 4
N N1 0.0857(31) 0.6228(23) 0.397(4) 1.0 Uiso 0.025 4
C C3 0.132(4) 0.6701(26) 0.310(6) 1.0 Uiso 0.025 4
C C4 0.1652(27) 0.612(4) 0.224(6) 1.0 Uiso 0.025 4
C C5 0.1482(30) 0.5077(32) 0.214(4) 1.0 Uiso 0.025 4
C C6 0.1214(22) 0.4579(21) 0.321(4) 1.0 Uiso 0.025 4
C C7 0.089(4) 0.5160(23) 0.414(6) 1.0 Uiso 0.025 4
C C8 0.1520(34) 0.3571(25) 0.359(7) 1.0 Uiso 0.025 4
O O4 0.1140(26) 0.2879(19) 0.425(5) 1.0 Uiso 0.025 4
O O5 0.2092(25) 0.3274(31) 0.307(6) 1.0 Uiso 0.025 4
Zr Zr2 0.3800(8) 0.3777(12) 0.0638(14) 1.0 Uiso 0.033(8) 4
F F3 0.3700(26) 0.3507(34) -0.1270(27) 1.0 Uiso 0.025 4
F F4 0.2708(15) 0.407(4) 0.042(5) 1.0 Uiso 0.025 4
P P2 0.4145(13) 0.6167(19) -0.0905(20) 1.0 Uiso 0.025 4
O O6 0.3917(28) 0.6101(35) -0.2527(21) 1.0 Uiso 0.025 4
O O7 0.5033(12) 0.627(4) -0.080(5) 1.0 Uiso 0.025 4
O O8 0.3938(26) 0.5320(20) 0.017(4) 1.0 Uiso 0.025 4
C C9 0.3794(34) 0.7340(27) -0.038(4) 1.0 Uiso 0.025 4
C C10 0.4059(34) 0.7584(28) 0.113(5) 1.0 Uiso 0.025 4
N N2 0.3784(26) 0.8487(24) 0.157(4) 1.0 Uiso 0.025 4
C C11 0.3096(34) 0.8474(35) 0.212(8) 1.0 Uiso 0.025 4
C C12 0.2789(29) 0.938(5) 0.248(7) 1.0 Uiso 0.025 4
C C13 0.3131(33) 1.0307(34) 0.217(7) 1.0 Uiso 0.025 4
C C14 0.3612(31) 1.0316(24) 0.118(7) 1.0 Uiso 0.025 4
C C15 0.399(4) 0.9407(25) 0.097(8) 1.0 Uiso 0.025 4
C C16 0.4072(20) 1.1182(19) 0.0547(33) 1.0 Uiso 0.025 4
O O9 0.3925(27) 1.2019(18) 0.069(6) 1.0 Uiso 0.025 4
O O10 0.4820(24) 1.1008(33) 0.040(6) 1.0 Uiso 0.025 4

loop_
_atom_type_symbol
_atom_type_number_in_cell
_atom_type_scat_dispersion_real
_atom_type_scat_dispersion_imag
_atom_type_scat_Cromer_Mann_a1
_atom_type_scat_Cromer_Mann_a2
_atom_type_scat_Cromer_Mann_a3
_atom_type_scat_Cromer_Mann_a4
_atom_type_scat_Cromer_Mann_b1
_atom_type_scat_Cromer_Mann_b2
_atom_type_scat_Cromer_Mann_b3
_atom_type_scat_Cromer_Mann_b4
_atom_type_scat_Cromer_Mann_c
_atom_type_scat_source
P 8.0 0.000 0.000 6.43450 1.90670 4.17910 27.1570 1.78000 0.52600 1.49080 68.1645 1.11490 International_Tables_Vol_C
O 40.0 0.000 0.000 3.04850 13.2771 2.28680 5.70110 1.54630 0.32390 0.86700 32.9089 0.25080 International_Tables_Vol_C
C 64.0 0.000 0.000 2.31000 20.8439 1.02000 10.2075 1.58860 0.56870 0.86500 51.6512 0.21560 International_Tables_Vol_C
N 8.0 0.000 0.000 12.2126 0.00570 3.13220 9.89330 2.01250 28.9975 1.16630 0.58260 -11.529 International_Tables_Vol_C
Zr 8.0 0.000 0.000 17.8765 1.27618 10.9480 11.9160 5.41732 0.11762 3.65721 87.6627 2.06929 International_Tables_Vol_C
F 16.0 0.000 0.000 3.53920 10.2825 2.64120 4.29440 1.51700 0.26150 1.02430 26.1476 0.27760 International_Tables_Vol_C

loop_
_diffrn_radiation_wavelength
_diffrn_radiation_wavelength_wt
_diffrn_radiation_type
_diffrn_radiation_wavelength_id
1.540500 1.000 K\a~1~ 1
1.544300 0.500 K\a~2~ 2

loop_
_geom_angle_atom_site_label_1
_geom_angle_atom_site_label_2
_geom_angle_atom_site_label_3
_geom_angle
_geom_angle_site_symmetry_1
_geom_angle_site_symmetry_3
_geom_angle_publ_flag
O2 Zr1 F1 93.6(13) 1_555 1_555 n
O2 Zr1 F2 91.7(12) 1_555 1_555 n
O2 Zr1 O3 90.3(10) 1_555 -1_576 n
O2 Zr1 O6 95.3(13) 1_555 2_555 n
O2 Zr1 O4 174.1(13) 1_555 1_565 n
F1 Zr1 F2 86.8(12) 1_555 1_555 n
F1 Zr1 O3 175.9(15) 1_555 -1_576 n
F1 Zr1 O6 91.6(12) 1_555 2_555 n
F1 Zr1 O4 91.1(12) 1_555 1_565 n
F2 Zr1 O3 92.0(12) 1_555 -1_576 n
F2 Zr1 O6 172.9(15) 1_555 2_555 n
F2 Zr1 O4 85.1(12) 1_555 1_565 n
O3 Zr1 O6 89.2(12) -1_576 2_555 n
O3 Zr1 O4 85.0(11) -1_576 1_565 n
O6 Zr1 O4 88.0(11) 2_555 1_565 n
O2 P1 C1 99.0(19) 1_555 1_555 n
O2 P1 O3 116.5(21) 1_555 1_555 n
O2 P1 O1 112.1(31) 1_555 1_555 n
C1 P1 O3 100.6(19) 1_555 1_555 n
C1 P1 O1 111.8(22) 1_555 1_555 n
O3 P1 O1 115(4) 1_555 1_555 n
P1 O2 Zr1 140.7(25) 1_555 1_555 n
P1 C1 C2 115.8(28) 1_555 1_555 n
C1 C2 N1 108.9(24) 1_555 1_555 n
C2 N1 C3 114.2(20) 1_555 1_555 n
C2 N1 C7 123.3(25) 1_555 1_555 n
C3 N1 C7 119.5(6) 1_555 1_555 n
N1 C3 C4 119.2(7) 1_555 1_555 n
C3 C4 C5 119.1(6) 1_555 1_555 n
C4 C5 C6 119.7(6) 1_555 1_555 n
C5 C6 C7 118.1(6) 1_555 1_555 n
C5 C6 C8 118.0(6) 1_555 1_555 n
C7 C6 C8 120.0(7) 1_555 1_555 n
N1 C7 C6 118.8(7) 1_555 1_555 n
C6 C8 O5 117.9(7) 1_555 1_555 n
C6 C8 O4 122.7(19) 1_555 1_555 n
O5 C8 O4 118.2(7) 1_555 1_555 n
P1 O3 Zr1 164.9(32) 1_555 -1_576 n
Zr1 O6 P2 168.9(32) 2_545 1_555 n
C8 O4 Zr1 134.3(19) 1_555 1_545 n
O8 Zr2 O7 84.5(10) 1_555 -1_665 n
O8 Zr2 O9 162.1(14) 1_555 1_545 n
O8 Zr2 O1 92.5(14) 1_555 2_546 n
O8 Zr2 F3 87.4(13) 1_555 1_555 n
O8 Zr2 F4 85.9(13) 1_555 1_555 n
O7 Zr2 O9 82.7(11) -1_665 1_545 n
O7 Zr2 O1 89.7(20) -1_665 2_546 n
O7 Zr2 F3 91.7(13) -1_665 1_555 n
O7 Zr2 F4 170.3(16) -1_665 1_555 n
O9 Zr2 O1 99.8(20) 1_545 2_546 n
O9 Zr2 F3 80.5(12) 1_545 1_555 n
O9 Zr2 F4 106.8(17) 1_545 1_555 n
O1 Zr2 F3 178.6(19) 2_546 1_555 n
O1 Zr2 F4 90.5(14) 2_546 1_555 n
F3 Zr2 F4 88.1(13) 1_555 1_555 n
O6 P2 O8 125.4(26) 1_555 1_555 n
O6 P2 O7 100.6(30) 1_555 1_555 n
O6 P2 C9 107.0(19) 1_555 1_555 n
O8 P2 O7 109.4(11) 1_555 1_555 n
O8 P2 C9 106.3(11) 1_555 1_555 n
O7 P2 C9 107.0(11) 1_555 1_555 n
P2 O8 Zr2 148.3(24) 1_555 1_555 n
P2 O7 Zr2 172.9(31) 1_555 -1_665 n
P2 C9 C10 113.2(26) 1_555 1_555 n
C9 C10 N2 114.4(26) 1_555 1_555 n
C10 N2 C11 118.5(10) 1_555 1_555 n
C10 N2 C15 118.3(13) 1_555 1_555 n
C11 N2 C15 117.7(23) 1_555 1_555 n
N2 C11 C12 119.3(10) 1_555 1_555 n
C11 C12 C13 119.3(12) 1_555 1_555 n
C12 C13 C14 118.9(13) 1_555 1_555 n
C13 C14 C15 117.2(13) 1_555 1_555 n
C13 C14 C16 133.7(33) 1_555 1_555 n
C15 C14 C16 105.4(21) 1_555 1_555 n
N2 C15 C14 120.1(11) 1_555 1_555 n
C14 C16 O10 118.8(7) 1_555 1_555 n
C14 C16 O9 120.2(7) 1_555 1_555 n
O10 C16 O9 114.4(5) 1_555 1_555 n
C16 O9 Zr2 167.7(28) 1_555 1_565 n
P1 O1 Zr2 156(4) 1_555 2_556 n

loop_
_geom_bond_atom_site_label_1
_geom_bond_atom_site_label_2
_geom_bond_distance
_geom_bond_site_symmetry_2
_geom_bond_publ_flag
Zr1 O2 1.962(21) 1_555 n
Zr1 F1 1.881(20) 1_555 n
Zr1 F2 1.958(23) 1_555 n
Zr1 O3 1.994(20) -1_576 n
Zr1 O6 1.977(21) 2_555 n
Zr1 O4 2.165(21) 1_565 n
Zr2 O8 2.090(22) 1_555 n
Zr2 O7 2.043(21) -1_665 n
Zr2 O9 2.306(22) 1_545 n
Zr2 O1 1.969(25) 2_546 n
Zr2 F3 1.918(24) 1_555 n
Zr2 F4 1.948(25) 1_555 n
P1 O2 1.693(25) 1_555 n
P1 C1 1.797(26) 1_555 n
P1 O3 1.608(24) 1_555 n
P1 O1 1.558(25) 1_555 n
O2 P1 1.693(25) 1_555 n
O2 Zr1 1.962(21) 1_555 n
C1 P1 1.797(26) 1_555 n
C1 C2 1.551(29) 1_555 n
C2 C1 1.551(29) 1_555 n
C2 N1 1.364(23) 1_555 n
N1 C2 1.364(23) 1_555 n
N1 C3 1.401(21) 1_555 n
N1 C7 1.406(20) 1_555 n
C3 N1 1.401(21) 1_555 n
C3 C4 1.339(21) 1_555 n
C4 C3 1.339(21) 1_555 n
C4 C5 1.400(22) 1_555 n
C5 C4 1.400(22) 1_555 n
C5 C6 1.386(18) 1_555 n
C6 C5 1.386(18) 1_555 n
C6 C7 1.376(18) 1_555 n
C6 C8 1.452(17) 1_555 n
C7 N1 1.406(20) 1_555 n
C7 C6 1.376(18) 1_555 n
C8 C6 1.452(17) 1_555 n
C8 O5 1.254(21) 1_555 n
C8 O4 1.350(21) 1_555 n
O4 C8 1.350(21) 1_555 n
O4 Zr1 2.165(21) 1_545 n
O5 C8 1.254(21) 1_555 n
F1 Zr1 1.881(20) 1_555 n
F2 Zr1 1.958(23) 1_555 n
O3 P1 1.608(24) 1_555 n
O3 Zr1 1.994(20) -1_576 n
O6 Zr1 1.977(21) 2_545 n
O6 P2 1.615(22) 1_555 n
P2 O6 1.615(22) 1_555 n
P2 O8 1.617(21) 1_555 n
P2 O7 1.563(21) 1_555 n
P2 C9 1.757(22) 1_555 n
O8 P2 1.617(21) 1_555 n
O8 Zr2 2.090(22) 1_555 n
O7 P2 1.563(21) 1_555 n
O7 Zr2 2.043(21) -1_665 n
C9 P2 1.757(22) 1_555 n
C9 C10 1.553(29) 1_555 n
C10 C9 1.553(29) 1_555 n
C10 N2 1.369(22) 1_555 n
N2 C10 1.369(22) 1_555 n
N2 C11 1.394(21) 1_555 n
N2 C15 1.414(22) 1_555 n
C11 N2 1.394(21) 1_555 n
C11 C12 1.367(22) 1_555 n
C12 C11 1.367(22) 1_555 n
C12 C13 1.409(23) 1_555 n
C13 C12 1.409(23) 1_555 n
C13 C14 1.384(22) 1_555 n
C14 C13 1.384(22) 1_555 n
C14 C15 1.393(22) 1_555 n
C14 C16 1.574(21) 1_555 n
C15 N2 1.414(22) 1_555 n
C15 C14 1.393(22) 1_555 n
C16 C14 1.574(21) 1_555 n
C16 O10 1.368(12) 1_555 n
C16 O9 1.137(11) 1_555 n
O10 C16 1.368(12) 1_555 n
O9 C16 1.137(11) 1_555 n
O9 Zr2 2.306(22) 1_565 n
O1 P1 1.558(25) 1_555 n
O1 Zr2 1.969(25) 2_556 n
F3 Zr2 1.918(24) 1_555 n
F4 Zr2 1.948(25) 1_555 n
